data_4100151
_journal_name_full 'Journal of the American Chemical Society'
_journal_paper_doi 10.1021/ja042657g
_journal_year 2005
_chemical_formula_moiety 'C29 H37 Mg1 N3'
_chemical_formula_sum 'C29 H37 Mg N3'
_chemical_formula_weight 451.93
_space_group_IT_number 14
_symmetry_cell_setting monoclinic
_symmetry_space_group_name_Hall '-P 2ybc'
_symmetry_space_group_name_H-M 'P 1 21/c 1'
_cell_angle_alpha 90
_cell_angle_beta 104.037(2)
_cell_angle_gamma 90
_cell_formula_units_Z 8
_cell_length_a 19.9588(8)
_cell_length_b 15.0135(6)
_cell_length_c 18.2663(6)
_cell_measurement_temperature 173(2)
_cell_volume 5310.1(3)
_diffrn_ambient_temperature 173(2)
_exptl_crystal_density_diffrn 1.131
_cod_original_sg_symbol_H-M 'P 21/c'
_cod_original_formula_sum 'C29 H37 Mg1 N3'
_cod_database_code 4100151

loop_
_symmetry_equiv_pos_as_xyz
'x, y, z'
'-x, y+1/2, -z+1/2'
'-x, -y, -z'
'x, -y-1/2, z-1/2'

loop_
_atom_site_label
_atom_site_type_symbol
_atom_site_fract_x
_atom_site_fract_y
_atom_site_fract_z
_atom_site_U_iso_or_equiv
_atom_site_adp_type
_atom_site_occupancy
_atom_site_symmetry_multiplicity
_atom_site_calc_flag
_atom_site_refinement_flags
_atom_site_disorder_assembly
_atom_site_disorder_group
Mg Mg 0.01969(7) 0.28805(9) 0.20399(8) 0.0464(4) Uani 1 1 d . . .
N1 N 0.10589(17) 0.3369(2) 0.2870(2) 0.0469(9) Uani 1 1 d . . .
N2 N 0.03006(19) 0.4215(2) 0.1632(2) 0.0522(9) Uani 1 1 d . . .
N3 N -0.08253(18) 0.3379(2) 0.1905(2) 0.0543(10) Uani 1 1 d . . .
C1 C 0.1241(2) 0.4195(3) 0.2769(3) 0.0489(11) Uani 1 1 d . . .
C2 C 0.0840(2) 0.4703(3) 0.2174(3) 0.0498(11) Uani 1 1 d . . .
C3 C 0.0870(3) 0.5618(3) 0.2073(3) 0.0649(13) Uani 1 1 d . . .
H3 H 0.1278 0.5938 0.2301 0.078 Uiso 1 1 calc R . .
C4 C 0.0299(3) 0.6063(4) 0.1637(3) 0.0748(16) Uani 1 1 d . . .
H4 H 0.0337 0.6657 0.1473 0.09 Uiso 1 1 calc R . .
C5 C -0.0324(3) 0.5614(3) 0.1451(3) 0.0715(15) Uani 1 1 d . . .
H5 H -0.0739 0.5934 0.1252 0.086 Uiso 1 1 calc R . .
C6 C -0.0348(2) 0.4700(3) 0.1554(3) 0.0557(12) Uani 1 1 d . . .
C7 C -0.0913(2) 0.4209(3) 0.1662(3) 0.0570(12) Uani 1 1 d . . .
C8 C -0.1608(3) 0.4669(4) 0.1531(4) 0.0806(17) Uani 1 1 d . . .
H8A H -0.1956 0.4242 0.1608 0.121 Uiso 1 1 calc R . .
H8B H -0.174 0.4897 0.1013 0.121 Uiso 1 1 calc R . .
H8C H -0.1578 0.5164 0.1887 0.121 Uiso 1 1 calc R . .
C9 C 0.1858(2) 0.4625(3) 0.3293(3) 0.0665(14) Uani 1 1 d . . .
H9A H 0.1708 0.494 0.3696 0.1 Uiso 1 1 calc R . .
H9B H 0.207 0.5049 0.3009 0.1 Uiso 1 1 calc R . .
H9C H 0.2195 0.4165 0.3514 0.1 Uiso 1 1 calc R . .
C10 C 0.1470(2) 0.2864(3) 0.3484(3) 0.0576(13) Uani 1 1 d . . .
C11 C 0.1350(3) 0.2914(4) 0.4195(3) 0.0733(16) Uani 1 1 d . . .
C12 C 0.1746(5) 0.2387(4) 0.4767(4) 0.108(3) Uani 1 1 d . . .
H12 H 0.1675 0.2416 0.5263 0.129 Uiso 1 1 calc R . .
C13 C 0.2241(5) 0.1823(5) 0.4613(6) 0.126(4) Uani 1 1 d . . .
H13 H 0.2501 0.1455 0.5004 0.151 Uiso 1 1 calc R . .
C14 C 0.2362(3) 0.1785(4) 0.3919(6) 0.103(3) Uani 1 1 d . . .
H14 H 0.2712 0.1399 0.3833 0.123 Uiso 1 1 calc R . .
C15 C 0.1986(3) 0.2301(3) 0.3323(4) 0.0754(18) Uani 1 1 d . . .
C16 C 0.0825(4) 0.3553(5) 0.4372(4) 0.096(2) Uani 1 1 d . . .
H16A H 0.105 0.4122 0.4542 0.144 Uiso 1 1 calc R . .
H16B H 0.0631 0.3301 0.477 0.144 Uiso 1 1 calc R . .
H16C H 0.0454 0.3651 0.3917 0.144 Uiso 1 1 calc R . .
C17 C 0.2133(3) 0.2274(4) 0.2569(5) 0.098(2) Uani 1 1 d . . .
H17A H 0.1722 0.2069 0.2197 0.147 Uiso 1 1 calc R . .
H17B H 0.2517 0.1863 0.2578 0.147 Uiso 1 1 calc R . .
H17C H 0.2259 0.2872 0.2433 0.147 Uiso 1 1 calc R . .
C18 C -0.1407(2) 0.2915(3) 0.2054(4) 0.0675(16) Uani 1 1 d . . .
C19 C -0.1834(3) 0.2431(4) 0.1480(5) 0.0827(19) Uani 1 1 d . . .
C20 C -0.2406(3) 0.1955(4) 0.1659(7) 0.108(3) Uani 1 1 d . . .
H20 H -0.2721 0.1628 0.1282 0.13 Uiso 1 1 calc R . .
C21 C -0.2483(4) 0.1987(5) 0.2394(7) 0.107(3) Uani 1 1 d . . .
H21 H -0.2854 0.1671 0.2514 0.129 Uiso 1 1 calc R . .
C22 C -0.2056(3) 0.2444(5) 0.2938(6) 0.101(2) Uani 1 1 d . . .
H22 H -0.2127 0.2436 0.3434 0.122 Uiso 1 1 calc R . .
C23 C -0.1509(3) 0.2935(3) 0.2795(4) 0.0734(17) Uani 1 1 d . . .
C24 C -0.1723(4) 0.2428(5) 0.0712(5) 0.115(3) Uani 1 1 d . . .
H24A H -0.1793 0.303 0.05 0.173 Uiso 1 1 calc R . .
H24B H -0.2052 0.2019 0.0394 0.173 Uiso 1 1 calc R . .
H24C H -0.1251 0.2232 0.073 0.173 Uiso 1 1 calc R . .
C25 C -0.1053(3) 0.3474(5) 0.3412(4) 0.0893(18) Uani 1 1 d . . .
H25A H -0.1171 0.3347 0.3892 0.134 Uiso 1 1 calc R . .
H25B H -0.1122 0.411 0.3295 0.134 Uiso 1 1 calc R . .
H25C H -0.0569 0.3318 0.3451 0.134 Uiso 1 1 calc R . .
C26 C 0.0501(4) 0.4128(4) 0.0892(3) 0.0806(17) Uani 1 1 d . . .
H26A H 0.0512 0.4727 0.0669 0.097 Uiso 1 1 calc R . .
H26B H 0.0972 0.3873 0.0985 0.097 Uiso 1 1 calc R . .
C27 C 0.0018(5) 0.3556(5) 0.0348(4) 0.115(3) Uani 1 1 d . . .
H27A H 0.0168 0.352 -0.0124 0.172 Uiso 1 1 calc R . .
H27B H -0.0447 0.3811 0.0247 0.172 Uiso 1 1 calc R . .
H27C H 0.0013 0.2957 0.0561 0.172 Uiso 1 1 calc R . .
C28 C 0.0414(4) 0.1616(4) 0.1615(4) 0.0898(19) Uani 1 1 d . . .
H28A H 0.0734 0.1739 0.129 0.108 Uiso 1 1 calc R . .
H28B H 0.0684 0.1284 0.2057 0.108 Uiso 1 1 calc R . .
C29 C -0.0093(5) 0.0979(5) 0.1193(5) 0.122(3) Uani 1 1 d . . .
H29A H 0.0147 0.0448 0.1077 0.183 Uiso 1 1 calc R . .
H29B H -0.035 0.1255 0.0722 0.183 Uiso 1 1 calc R . .
H29C H -0.0414 0.081 0.1498 0.183 Uiso 1 1 calc R . .
Mg1B Mg 0.52142(8) 0.57830(9) 0.70555(8) 0.0462(4) Uani 1 1 d . . .
N1B N 0.58566(18) 0.6282(2) 0.80780(19) 0.0449(8) Uani 1 1 d . B .
N2B N 0.53994(19) 0.7125(2) 0.6732(2) 0.0472(9) Uani 1 1 d . A .
N3B N 0.41841(19) 0.6221(2) 0.6567(2) 0.0491(9) Uani 1 1 d . B .
C1B C 0.6043(2) 0.7132(3) 0.8050(3) 0.0465(10) Uani 1 1 d . . .
C2B C 0.5791(2) 0.7616(3) 0.7377(3) 0.0459(10) Uani 1 1 d . A .
C3B C 0.5824(2) 0.8540(3) 0.7293(3) 0.0491(11) Uani 1 1 d . . .
H3B H 0.6173 0.8872 0.7628 0.059 Uiso 1 1 calc R B .
C4B C 0.5350(2) 0.8971(3) 0.6726(3) 0.0503(11) Uani 1 1 d . B .
H4B H 0.5423 0.9567 0.6587 0.06 Uiso 1 1 calc R . .
C5B C 0.4763(2) 0.8502(3) 0.6367(3) 0.0519(11) Uani 1 1 d . . .
H5B H 0.4377 0.8808 0.6066 0.062 Uiso 1 1 calc R B .
C6B C 0.4743(2) 0.7585(3) 0.6448(2) 0.0473(11) Uani 1 1 d . A .
C7B C 0.4129(2) 0.7058(3) 0.6339(2) 0.0502(11) Uani 1 1 d . . .
C8B C 0.3449(3) 0.7485(3) 0.5972(3) 0.0660(14) Uani 1 1 d . B .
H8B1 H 0.3084 0.7033 0.5887 0.099 Uiso 1 1 calc R . .
H8B2 H 0.3475 0.7746 0.5488 0.099 Uiso 1 1 calc R . .
H8B3 H 0.3346 0.7952 0.6303 0.099 Uiso 1 1 calc R . .
C9B C 0.6512(3) 0.7583(3) 0.8711(3) 0.0599(13) Uani 1 1 d . B .
H9B1 H 0.6802 0.7136 0.9029 0.09 Uiso 1 1 calc R . .
H9B2 H 0.6234 0.7895 0.9005 0.09 Uiso 1 1 calc R . .
H9B3 H 0.6805 0.8012 0.8531 0.09 Uiso 1 1 calc R . .
C10B C 0.6118(2) 0.5800(3) 0.8765(2) 0.0470(11) Uani 1 1 d . . .
C11B C 0.5766(2) 0.5817(3) 0.9338(3) 0.0500(11) Uani 1 1 d . B .
C12B C 0.6011(3) 0.5314(3) 0.9979(3) 0.0597(13) Uani 1 1 d . . .
H12B H 0.5774 0.5326 1.0371 0.072 Uiso 1 1 calc R B .
C13B C 0.6596(3) 0.4794(3) 1.0062(3) 0.0659(15) Uani 1 1 d . B .
H13B H 0.6754 0.4443 1.0503 0.079 Uiso 1 1 calc R . .
C14B C 0.6949(3) 0.4788(3) 0.9501(3) 0.0602(13) Uani 1 1 d . . .
H14B H 0.7354 0.4436 0.9562 0.072 Uiso 1 1 calc R B .
C15B C 0.6723(2) 0.5289(3) 0.8843(3) 0.0540(12) Uani 1 1 d . B .
C16B C 0.5139(3) 0.6396(3) 0.9276(3) 0.0597(12) Uani 1 1 d . . .
H16D H 0.497 0.6335 0.9735 0.09 Uiso 1 1 calc R B .
H16E H 0.4777 0.6212 0.8838 0.09 Uiso 1 1 calc R . .
H16F H 0.5262 0.7019 0.9216 0.09 Uiso 1 1 calc R . .
C17B C 0.7123(3) 0.5295(4) 0.8253(3) 0.0700(14) Uani 1 1 d . . .
H17D H 0.6812 0.5176 0.7759 0.105 Uiso 1 1 calc R B .
H17E H 0.7481 0.4833 0.8367 0.105 Uiso 1 1 calc R . .
H17F H 0.7341 0.5879 0.8245 0.105 Uiso 1 1 calc R . .
C18B C 0.3561(2) 0.5688(3) 0.6413(3) 0.0524(12) Uani 1 1 d . . .
C19B C 0.3331(3) 0.5298(3) 0.5700(3) 0.0603(13) Uani 1 1 d . B .
C20B C 0.2738(3) 0.4770(3) 0.5570(4) 0.0715(15) Uani 1 1 d . . .
H20B H 0.2578 0.4498 0.509 0.086 Uiso 1 1 calc R B .
C21B C 0.2387(3) 0.4634(4) 0.6106(4) 0.0717(15) Uani 1 1 d . B .
H21B H 0.1982 0.4277 0.6001 0.086 Uiso 1 1 calc R . .
C22B C 0.2622(3) 0.5020(3) 0.6805(3) 0.0675(14) Uani 1 1 d . . .
H22B H 0.2377 0.4919 0.7183 0.081 Uiso 1 1 calc R B .
C23B C 0.3210(2) 0.5554(3) 0.6973(3) 0.0543(12) Uani 1 1 d . B .
C24B C 0.3707(3) 0.5454(4) 0.5097(3) 0.0808(17) Uani 1 1 d . . .
H24D H 0.3704 0.6092 0.4982 0.121 Uiso 1 1 calc R B .
H24E H 0.3478 0.5125 0.4641 0.121 Uiso 1 1 calc R . .
H24F H 0.4185 0.5248 0.5272 0.121 Uiso 1 1 calc R . .
C25B C 0.3441(3) 0.5971(4) 0.7741(3) 0.0679(14) Uani 1 1 d . . .
H25D H 0.3043 0.6039 0.7963 0.102 Uiso 1 1 calc R B .
H25E H 0.3643 0.6557 0.7695 0.102 Uiso 1 1 calc R . .
H25F H 0.3787 0.5588 0.8066 0.102 Uiso 1 1 calc R . .
C26B C 0.5790(4) 0.7086(3) 0.6123(3) 0.0774(17) Uani 0.516(13) 1 d P A 1
H26C H 0.5466 0.6892 0.5649 0.093 Uiso 0.516(13) 1 calc PR A 1
H26D H 0.5943 0.7697 0.604 0.093 Uiso 0.516(13) 1 calc PR A 1
C27B C 0.6338(5) 0.6553(6) 0.6251(6) 0.062(3) Uani 0.516(13) 1 d P A 1
H27D H 0.655 0.6577 0.5821 0.093 Uiso 0.516(13) 1 calc PR A 1
H27E H 0.6195 0.5941 0.632 0.093 Uiso 0.516(13) 1 calc PR A 1
H27F H 0.6674 0.6749 0.6708 0.093 Uiso 0.516(13) 1 calc PR A 1
C28B C 0.5710(6) 0.4567(7) 0.6822(6) 0.060(4) Uani 0.584(18) 1 d P B 1
H28C H 0.611 0.4742 0.6622 0.072 Uiso 0.584(18) 1 calc PR B 1
H28D H 0.5898 0.4267 0.7311 0.072 Uiso 0.584(18) 1 calc PR B 1
C29B C 0.5310(9) 0.3888(9) 0.6295(11) 0.104(6) Uani 0.584(18) 1 d P B 1
H29D H 0.5611 0.3381 0.626 0.157 Uiso 0.584(18) 1 calc PR B 1
H29E H 0.514 0.4153 0.5794 0.157 Uiso 0.584(18) 1 calc PR B 1
H29F H 0.4918 0.3683 0.6486 0.157 Uiso 0.584(18) 1 calc PR B 1
C26C C 0.5790(4) 0.7086(3) 0.6123(3) 0.0774(17) Uani 0.484(13) 1 d P A 2
H26E H 0.5818 0.7704 0.5943 0.093 Uiso 0.484(13) 1 calc PR A 2
H26F H 0.6268 0.6901 0.6369 0.093 Uiso 0.484(13) 1 calc PR A 2
C27C C 0.5577(6) 0.6567(6) 0.5499(5) 0.056(3) Uani 0.484(13) 1 d P A 2
H27G H 0.5894 0.6642 0.5169 0.084 Uiso 0.484(13) 1 calc PR A 2
H27H H 0.5111 0.6744 0.5228 0.084 Uiso 0.484(13) 1 calc PR A 2
H27I H 0.5575 0.5942 0.5651 0.084 Uiso 0.484(13) 1 calc PR A 2
C28C C 0.5195(6) 0.4549(7) 0.6476(6) 0.034(4) Uani 0.416(18) 1 d P B 2
H28E H 0.4743 0.4265 0.6455 0.041 Uiso 0.416(18) 1 calc PR B 2
H28F H 0.521 0.4686 0.595 0.041 Uiso 0.416(18) 1 calc PR B 2
C29C C 0.5766(8) 0.3846(10) 0.6788(9) 0.060(4) Uani 0.416(18) 1 d P B 2
H29G H 0.5684 0.3313 0.6468 0.09 Uiso 0.416(18) 1 calc PR B 2
H29H H 0.5755 0.3685 0.7305 0.09 Uiso 0.416(18) 1 calc PR B 2
H29I H 0.622 0.4096 0.6786 0.09 Uiso 0.416(18) 1 calc PR B 2

loop_
_atom_site_aniso_label
_atom_site_aniso_U_11
_atom_site_aniso_U_22
_atom_site_aniso_U_33
_atom_site_aniso_U_23
_atom_site_aniso_U_13
_atom_site_aniso_U_12
Mg 0.0449(8) 0.0397(8) 0.0525(9) -0.0020(6) 0.0078(6) 0.0007(6)
N1 0.0424(19) 0.036(2) 0.060(2) 0.0027(16) 0.0079(16) 0.0024(15)
N2 0.057(2) 0.049(2) 0.048(2) 0.0066(17) 0.0085(17) 0.0009(17)
N3 0.041(2) 0.040(2) 0.076(3) 0.0073(18) 0.0024(18) -0.0008(16)
C1 0.047(2) 0.040(3) 0.059(3) -0.001(2) 0.010(2) 0.0003(19)
C2 0.049(2) 0.041(3) 0.060(3) 0.002(2) 0.013(2) -0.008(2)
C3 0.057(3) 0.054(3) 0.081(3) 0.011(3) 0.010(3) -0.007(2)
C4 0.082(4) 0.046(3) 0.086(4) 0.023(3) 0.001(3) -0.008(3)
C5 0.074(3) 0.047(3) 0.079(4) 0.020(3) -0.010(3) -0.001(3)
C6 0.054(3) 0.048(3) 0.058(3) 0.014(2) -0.001(2) -0.002(2)
C7 0.051(3) 0.042(3) 0.070(3) 0.006(2) -0.002(2) 0.005(2)
C8 0.058(3) 0.048(3) 0.124(5) 0.019(3) 0.000(3) 0.009(2)
C9 0.054(3) 0.043(3) 0.092(4) 0.005(3) -0.003(3) -0.005(2)
C10 0.051(3) 0.035(2) 0.074(4) 0.004(2) -0.009(2) -0.004(2)
C11 0.087(4) 0.055(3) 0.061(3) 0.007(3) -0.016(3) -0.011(3)
C12 0.146(7) 0.056(4) 0.084(4) 0.013(3) -0.042(4) -0.020(4)
C13 0.144(7) 0.040(4) 0.136(7) 0.016(4) -0.080(6) -0.011(4)
C14 0.071(4) 0.036(3) 0.162(8) -0.004(4) -0.051(5) 0.002(3)
C15 0.046(3) 0.034(3) 0.128(5) -0.007(3) -0.014(3) -0.004(2)
C16 0.107(5) 0.115(5) 0.062(4) 0.002(4) 0.012(3) -0.009(4)
C17 0.064(4) 0.065(4) 0.167(7) -0.022(4) 0.032(4) 0.009(3)
C18 0.038(3) 0.040(3) 0.113(5) 0.015(3) -0.003(3) 0.007(2)
C19 0.052(3) 0.053(3) 0.123(6) 0.009(3) -0.016(3) 0.008(3)
C20 0.048(4) 0.041(3) 0.211(10) 0.007(5) -0.017(5) 0.008(3)
C21 0.062(4) 0.060(4) 0.201(10) 0.019(5) 0.033(6) 0.011(3)
C22 0.063(4) 0.073(4) 0.175(8) 0.030(5) 0.042(5) 0.013(3)
C23 0.050(3) 0.052(3) 0.125(5) 0.028(3) 0.034(3) 0.015(2)
C24 0.090(5) 0.081(5) 0.137(7) -0.015(4) -0.046(5) -0.004(4)
C25 0.079(4) 0.090(5) 0.104(5) 0.006(4) 0.033(4) 0.017(3)
C26 0.114(5) 0.075(4) 0.055(3) 0.004(3) 0.026(3) -0.019(3)
C27 0.171(8) 0.105(6) 0.068(4) 0.008(4) 0.027(5) 0.003(5)
C28 0.105(5) 0.066(4) 0.104(5) -0.025(3) 0.037(4) -0.014(3)
C29 0.163(8) 0.069(4) 0.129(6) -0.027(4) 0.026(6) -0.019(5)
Mg1B 0.0636(9) 0.0281(7) 0.0484(8) 0.0011(6) 0.0161(7) 0.0045(6)
N1B 0.051(2) 0.0315(19) 0.052(2) 0.0034(15) 0.0113(16) 0.0039(15)
N2B 0.061(2) 0.0344(19) 0.049(2) 0.0016(16) 0.0202(18) 0.0053(16)
N3B 0.063(2) 0.033(2) 0.048(2) 0.0007(16) 0.0068(17) -0.0034(17)
C1B 0.042(2) 0.035(2) 0.063(3) 0.002(2) 0.014(2) 0.0063(18)
C2B 0.038(2) 0.037(2) 0.064(3) 0.007(2) 0.016(2) 0.0028(18)
C3B 0.047(2) 0.030(2) 0.072(3) 0.003(2) 0.017(2) -0.0043(18)
C4B 0.061(3) 0.027(2) 0.065(3) 0.012(2) 0.019(2) -0.001(2)
C5B 0.061(3) 0.036(2) 0.056(3) 0.009(2) 0.010(2) 0.006(2)
C6B 0.061(3) 0.030(2) 0.046(2) 0.0067(18) 0.005(2) 0.002(2)
C7B 0.066(3) 0.031(2) 0.048(2) 0.0044(19) 0.004(2) -0.001(2)
C8B 0.071(3) 0.039(3) 0.078(3) 0.013(2) 0.000(3) -0.002(2)
C9B 0.057(3) 0.038(3) 0.078(3) 0.005(2) 0.003(2) -0.006(2)
C10B 0.055(3) 0.030(2) 0.051(3) -0.0005(19) 0.003(2) -0.0036(18)
C11B 0.059(3) 0.035(2) 0.051(3) -0.006(2) 0.004(2) -0.014(2)
C12B 0.073(3) 0.049(3) 0.049(3) -0.006(2) 0.000(2) -0.018(3)
C13B 0.084(4) 0.044(3) 0.054(3) 0.008(2) -0.014(3) -0.020(3)
C14B 0.061(3) 0.035(2) 0.070(3) 0.004(2) -0.013(3) -0.006(2)
C15B 0.052(3) 0.034(2) 0.068(3) -0.001(2) 0.001(2) -0.001(2)
C16B 0.067(3) 0.053(3) 0.060(3) -0.012(2) 0.017(2) -0.006(2)
C17B 0.064(3) 0.056(3) 0.092(4) 0.003(3) 0.024(3) 0.013(2)
C18B 0.061(3) 0.029(2) 0.060(3) 0.009(2) 0.001(2) 0.003(2)
C19B 0.074(3) 0.040(3) 0.059(3) -0.001(2) 0.002(2) -0.005(2)
C20B 0.077(4) 0.040(3) 0.084(4) -0.004(3) -0.006(3) -0.005(3)
C21B 0.058(3) 0.051(3) 0.097(4) 0.002(3) 0.000(3) -0.001(2)
C22B 0.056(3) 0.053(3) 0.094(4) 0.015(3) 0.019(3) 0.005(2)
C23B 0.057(3) 0.037(2) 0.064(3) 0.007(2) 0.006(2) 0.012(2)
C24B 0.108(5) 0.073(4) 0.056(3) -0.011(3) 0.010(3) -0.009(3)
C25B 0.065(3) 0.069(3) 0.068(3) 0.006(3) 0.014(3) 0.015(3)
C26B 0.121(5) 0.044(3) 0.089(4) 0.010(3) 0.067(4) 0.007(3)
C27B 0.051(6) 0.049(6) 0.090(7) 0.003(5) 0.023(5) 0.008(4)
C28B 0.068(8) 0.047(7) 0.071(6) 0.000(4) 0.028(6) 0.001(5)
C29B 0.129(13) 0.058(8) 0.149(14) -0.044(8) 0.076(12) -0.033(8)
C26C 0.121(5) 0.044(3) 0.089(4) 0.010(3) 0.067(4) 0.007(3)
C27C 0.079(7) 0.039(6) 0.058(6) -0.001(5) 0.031(5) -0.002(5)
C28C 0.030(7) 0.030(7) 0.041(6) -0.006(4) 0.006(5) -0.001(4)
C29C 0.061(9) 0.040(9) 0.079(10) -0.016(7) 0.016(7) 0.002(6)

loop_
_geom_bond_atom_site_label_1
_geom_bond_atom_site_label_2
_geom_bond_distance
_geom_bond_site_symmetry_2
_geom_bond_publ_flag
Mg N1 2.128(4) . ?
Mg N3 2.131(4) . ?
Mg C28 2.134(6) . ?
Mg N2 2.165(4) . ?
N1 C1 1.317(5) . ?
N1 C10 1.435(6) . ?
N2 C6 1.462(6) . ?
N2 C2 1.468(6) . ?
N2 C26 1.506(7) . ?
N3 C7 1.320(6) . ?
N3 C18 1.435(6) . ?
C1 C2 1.409(6) . ?
C1 C9 1.508(6) . ?
C2 C3 1.389(7) . ?
C3 C4 1.392(7) . ?
C4 C5 1.383(7) . ?
C5 C6 1.387(7) . ?
C6 C7 1.399(7) . ?
C7 C8 1.516(7) . ?
C10 C11 1.378(8) . ?
C10 C15 1.417(8) . ?
C11 C12 1.394(8) . ?
C11 C16 1.512(9) . ?
C12 C13 1.383(13) . ?
C13 C14 1.349(13) . ?
C14 C15 1.397(9) . ?
C15 C17 1.477(10) . ?
C18 C19 1.385(8) . ?
C18 C23 1.416(9) . ?
C19 C20 1.449(10) . ?
C19 C24 1.473(11) . ?
C20 C21 1.389(12) . ?
C21 C22 1.330(11) . ?
C22 C23 1.394(8) . ?
C23 C25 1.501(9) . ?
C26 C27 1.480(9) . ?
C28 C29 1.467(9) . ?
Mg1B C28C 2.128(11) . ?
Mg1B N1B 2.129(4) . ?
Mg1B N3B 2.137(4) . ?
Mg1B N2B 2.157(4) . ?
Mg1B C28B 2.167(10) . ?
N1B C1B 1.333(5) . ?
N1B C10B 1.433(5) . ?
N2B C2B 1.447(6) . ?
N2B C6B 1.461(6) . ?
N2B C26B 1.506(6) . ?
N3B C7B 1.320(5) . ?
N3B C18B 1.448(6) . ?
C1B C2B 1.412(6) . ?
C1B C9B 1.497(6) . ?
C2B C3B 1.399(6) . ?
C3B C4B 1.383(6) . ?
C4B C5B 1.387(6) . ?
C5B C6B 1.387(6) . ?
C6B C7B 1.431(6) . ?
C7B C8B 1.503(7) . ?
C10B C11B 1.396(7) . ?
C10B C15B 1.410(6) . ?
C11B C12B 1.379(7) . ?
C11B C16B 1.505(7) . ?
C12B C13B 1.382(8) . ?
C13B C14B 1.377(8) . ?
C14B C15B 1.396(7) . ?
C15B C17B 1.488(7) . ?
C18B C23B 1.389(7) . ?
C18B C19B 1.399(7) . ?
C19B C20B 1.395(7) . ?
C19B C24B 1.496(8) . ?
C20B C21B 1.350(8) . ?
C21B C22B 1.378(8) . ?
C22B C23B 1.392(7) . ?
C23B C25B 1.503(7) . ?
C26B C27B 1.330(10) . ?
C28B C29B 1.49(2) . ?
C28C C29C 1.56(2) . ?
